data_1000337
loop_
_publ_author_name
'Laligant, Y'

_publ_section_title
;
Structure determination of Na~2~PdP~2~O~7~ from X-ray powder diffraction
;
_journal_coden_ASTM EJSCE5
_journal_name_full
;
European Journal of Solid State Inorganic Chemistry
;
_journal_page_first 83
_journal_page_last 94
_journal_volume 29
_journal_year 1992
_chemical_formula_structural 'Na2 Pd (P2 O7)'
_chemical_formula_sum 'Na2 O7 P2 Pd'
_chemical_name_systematic 'Disodium palladium diphosphate'
_space_group_IT_number 15
_symmetry_cell_setting monoclinic
_symmetry_Int_Tables_number 15
_symmetry_space_group_name_Hall '-C 2yc'
_symmetry_space_group_name_H-M 'C 1 2/c 1'
_cell_angle_alpha 90
_cell_angle_beta 114.11(2)
_cell_angle_gamma 90
_cell_formula_units_Z 4
_cell_length_a 14.693(3)
_cell_length_b 5.8551(4)
_cell_length_c 7.922(2)
_cell_volume 622.1
_refine_ls_R_factor_all 0.02
_cod_database_code 1000337

loop_
_symmetry_equiv_pos_as_xyz
x,y,z
-x,y,1/2-z
-x,-y,-z
x,-y,1/2+z
1/2+x,1/2+y,z
1/2-x,1/2+y,1/2-z
1/2-x,1/2-y,-z
1/2+x,1/2-y,1/2+z

loop_
_atom_site_label
_atom_site_type_symbol
_atom_site_symmetry_multiplicity
_atom_site_Wyckoff_symbol
_atom_site_fract_x
_atom_site_fract_y
_atom_site_fract_z
_atom_site_occupancy
_atom_site_attached_hydrogens
_atom_site_calc_flag
Pd1 Pd2+ 4 a 0. 0. 0. 1. 0 d
P1 P5+ 8 f 0.1058(2) 0.3456(5) 0.8418(5) 1. 0 d
Na1 Na1+ 8 f 0.2265(3) 0.8651(7) 0.8012(6) 1. 0 d
O1 O2- 8 f 0.8124(4) 0.5168(13) 0.6029(8) 1. 0 d
O2 O2- 4 e 0. 0.4801(19) 0.75 1. 0 d
O3 O2- 8 f 0.8877(5) 0.1800(12) 0.8067(10) 1. 0 d
O4 O2- 8 f 0.6066(5) 0.2821(14) 0.5177(9) 1. 0 d

loop_
_atom_type_symbol
_atom_type_oxidation_number
Pd2+ 2.000
P5+ 5.000
Na1+ 1.000
O2- -2.000
